data_7155276
loop_
_publ_author_name
'Kumar, Shailesh'
'Kadu, Rahul'
'Kumar, Sangit'

_publ_section_title
;
 Regioselective transition metal- and halogen-free direct dithiolation at
 C(sp(3))-H of nitrotoluenes with diaryl disulfides.
;
_journal_issue 39
_journal_name_full 'Organic &amp; biomolecular chemistry'
_journal_page_first 9210
_journal_page_last 9214
_journal_paper_doi 10.1039/c6ob01856d
_journal_volume 14
_journal_year 2016
_chemical_formula_moiety 'C19 H13 Br2 N O2 S2'
_chemical_formula_sum 'C19 H13 Br2 N O2 S2'
_chemical_formula_weight 511.22
_space_group_crystal_system monoclinic
_space_group_IT_number 14
_space_group_name_Hall '-P 2yn'
_space_group_name_H-M_alt 'P 1 21/n 1'
_symmetry_Int_Tables_number 14
_symmetry_space_group_name_Hall '-P 2yn'
_symmetry_space_group_name_H-M 'P 1 21/n 1'
_atom_sites_solution_primary iterative
_audit_creation_date 2016-02-27
_audit_creation_method
;
Olex2 1.2
(compiled 2015.01.26 svn.r3150 for OlexSys, GUI svn.r4998)
;
_audit_update_record
;
2016-06-28 deposited with the CCDC.
2016-09-07 downloaded from the CCDC.
;
_cell_angle_alpha 90
_cell_angle_beta 108.845(4)
_cell_angle_gamma 90
_cell_formula_units_Z 4
_cell_length_a 7.6546(8)
_cell_length_b 29.982(3)
_cell_length_c 8.7107(10)
_cell_measurement_reflns_used 9991
_cell_measurement_temperature 187(2)
_cell_measurement_theta_max 27.83
_cell_measurement_theta_min 2.56
_cell_volume 1891.9(4)
_computing_cell_refinement 'SAINT v8.34A (Bruker, 2013)'
_computing_data_reduction 'SAINT v8.34A (Bruker, 2013)'
_computing_molecular_graphics 'Olex2 (Dolomanov et al., 2009)'
_computing_publication_material 'Olex2 (Dolomanov et al., 2009)'
_computing_structure_refinement 'olex2.refine (Bourhis et al., 2015)'
_computing_structure_solution 'olex2.solve (Bourhis et al., 2015)'
_diffrn_ambient_temperature 187.23
_diffrn_measured_fraction_theta_full 0.9997
_diffrn_measured_fraction_theta_max 0.9963
_diffrn_measurement_device_type 'Bruker APEX-II CCD'
_diffrn_measurement_method '\f and \w scans'
_diffrn_radiation_type 'Mo K\a'
_diffrn_radiation_wavelength 0.71073
_diffrn_reflns_av_R_equivalents 0.0000
_diffrn_reflns_av_unetI/netI 0.0268
_diffrn_reflns_limit_h_max 9
_diffrn_reflns_limit_h_min -9
_diffrn_reflns_limit_k_max 38
_diffrn_reflns_limit_k_min 0
_diffrn_reflns_limit_l_max 11
_diffrn_reflns_limit_l_min 0
_diffrn_reflns_number 4339
_diffrn_reflns_theta_full 26.0000
_diffrn_reflns_theta_max 27.48
_diffrn_reflns_theta_min 2.56
_diffrn_standards_number 0
_exptl_absorpt_coefficient_mu 4.519
_exptl_absorpt_correction_T_max 0.7456
_exptl_absorpt_correction_T_min 0.5188
_exptl_absorpt_correction_type multi-scan
_exptl_absorpt_process_details
;
SADABS-2014/4 (Bruker,2014/4) was used for absorption correction.
wR2(int) was 0.0997 before and 0.0586 after correction.
The Ratio of minimum to maximum transmission is 0.6958.
The \l/2 correction factor is 0.00150.
;
_exptl_crystal_colour colourless
_exptl_crystal_density_diffrn 1.7948
_exptl_crystal_description needle
_exptl_crystal_F_000 1008.0
_exptl_crystal_size_max 0.3
_exptl_crystal_size_mid 0.25
_exptl_crystal_size_min 0.2
_refine_diff_density_max 0.6281
_refine_diff_density_min -0.5255
_refine_diff_density_rms 0.1338
_refine_ls_d_res_high 0.7701
_refine_ls_d_res_low 7.9488
_refine_ls_extinction_expression Fc^*^=kFc[1+0.001xFc^2^\l^3^/sin(2\q)]^-1/4^
_refine_ls_goodness_of_fit_ref 1.0694
_refine_ls_hydrogen_treatment mixed
_refine_ls_matrix_type full
_refine_ls_number_constraints 26
_refine_ls_number_parameters 235
_refine_ls_number_reflns 4324
_refine_ls_number_restraints 0
_refine_ls_restrained_S_all 1.0694
_refine_ls_R_factor_all 0.0434
_refine_ls_R_factor_gt 0.0318
_refine_ls_shift/su_max 0.0004
_refine_ls_shift/su_mean 0.0000
_refine_ls_structure_factor_coef Fsqd
_refine_ls_weighting_details 'w=1/[\s^2^(Fo^2^)+(0.0167P)^2^+2.5101P] where P=(Fo^2^+2Fc^2^)/3'
_refine_ls_weighting_scheme calc
_refine_ls_wR_factor_gt 0.0571
_refine_ls_wR_factor_ref 0.0603
_reflns_Friedel_coverage 0.0
_reflns_limit_h_max 6
_reflns_limit_h_min -9
_reflns_limit_k_max 38
_reflns_limit_k_min 0
_reflns_limit_l_max 11
_reflns_limit_l_min -5
_reflns_number_gt 3710
_reflns_number_total 4339
_reflns_threshold_expression I>=2u(I)
_cod_data_source_file c6ob01856d2.cif
_cod_data_source_block SK_543_P
_cod_depositor_comments
;Adding full bibliography for 7155275--7155277.cif.

 Adding full bibliography for 7155275--7155277.cif.
;
_cod_original_cell_volume 1892.0(4)
_cod_database_code 7155276
_olex2_refinement_description
;
1. Fixed Uiso
 At 1.2 times of:
  All C(H) groups
2.a Ternary CH refined with riding coordinates:
 C1(H1)
2.b Aromatic/amide H refined with riding coordinates:
 C16(H16), C13(H13), C15(H15), C18(H18), C12(H12), C7(H7), C9(H9), C6(H6),
 C19(H19), C4(H4), C3(H3), C10(H10)
;
_olex2_submission_special_instructions 'No special instructions were received'

loop_
_space_group_symop_id
_space_group_symop_operation_xyz
1 x,y,z
2 -x+1/2,y+1/2,-z+1/2
3 -x,-y,-z
4 x-1/2,-y-1/2,z-1/2

loop_
_atom_site_label
_atom_site_type_symbol
_atom_site_fract_x
_atom_site_fract_y
_atom_site_fract_z
_atom_site_U_iso_or_equiv
_atom_site_adp_type
_atom_site_occupancy
_atom_site_refinement_flags_posn
Br2 Br 0.74493(4) 0.318574(9) 0.31967(3) 0.02983(8) Uani 1.000000 .
Br1 Br 0.88901(4) 0.509529(10) -0.83633(4) 0.03327(8) Uani 1.000000 .
S1 S 0.20016(9) 0.33848(2) -0.41344(8) 0.02613(15) Uani 1.000000 .
S2 S 0.35461(9) 0.42273(2) -0.47703(8) 0.02480(14) Uani 1.000000 .
O1 O -0.2165(3) 0.34871(7) -1.2705(2) 0.0412(5) Uani 1.000000 .
C17 C 0.0074(3) 0.33258(8) -1.0250(3) 0.0220(5) Uani 1.000000 .
C5 C 0.7323(3) 0.48219(8) -0.7316(3) 0.0230(5) Uani 1.000000 .
N1 N -0.1034(3) 0.32094(7) -1.1930(3) 0.0270(5) Uani 1.000000 .
C2 C 0.5028(3) 0.44362(8) -0.5820(3) 0.0219(5) Uani 1.000000 .
C8 C 0.3672(3) 0.33529(8) -0.2162(3) 0.0218(5) Uani 1.000000 .
C16 C -0.0115(3) 0.37472(8) -0.9672(3) 0.0239(5) Uani 1.000000 .
H16 H -0.0950(3) 0.39572(8) -1.0339(3) 0.0287(6) Uiso 1.000000 R
O2 O -0.0799(3) 0.28479(7) -1.2457(2) 0.0396(5) Uani 1.000000 .
C13 C 0.3952(3) 0.37098(8) -0.1084(3) 0.0227(5) Uani 1.000000 .
H13 H 0.3334(3) 0.39846(8) -0.1434(3) 0.0272(6) Uiso 1.000000 R
C15 C 0.0944(3) 0.38560(8) -0.8098(3) 0.0231(5) Uani 1.000000 .
H15 H 0.0837(3) 0.41445(8) -0.7686(3) 0.0277(6) Uiso 1.000000 R
C18 C 0.1272(3) 0.30115(8) -0.9312(3) 0.0226(5) Uani 1.000000 .
H18 H 0.1383(3) 0.27246(8) -0.9734(3) 0.0272(6) Uiso 1.000000 R
C12 C 0.5125(3) 0.36660(8) 0.0493(3) 0.0227(5) Uani 1.000000 .
H12 H 0.5346(3) 0.39111(8) 0.1222(3) 0.0272(6) Uiso 1.000000 R
C1 C 0.3276(3) 0.36425(8) -0.5362(3) 0.0210(5) Uani 1.000000 .
H1 H 0.4520(3) 0.35002(8) -0.5102(3) 0.0252(6) Uiso 1.000000 R
C7 C 0.4318(3) 0.47345(8) -0.7090(3) 0.0240(5) Uani 1.000000 .
H7 H 0.3038(3) 0.48036(8) -0.7446(3) 0.0288(6) Uiso 1.000000 R
C9 C 0.4580(3) 0.29507(8) -0.1649(3) 0.0247(5) Uani 1.000000 .
H9 H 0.4410(3) 0.27095(8) -0.2389(3) 0.0297(6) Uiso 1.000000 R
C14 C 0.2159(3) 0.35481(8) -0.7117(3) 0.0198(5) Uani 1.000000 .
C6 C 0.5472(3) 0.49324(8) -0.7842(3) 0.0238(5) Uani 1.000000 .
H6 H 0.4995(3) 0.51396(8) -0.8702(3) 0.0286(6) Uiso 1.000000 R
C11 C 0.5977(3) 0.32565(8) 0.0993(3) 0.0213(5) Uani 1.000000 .
C19 C 0.2303(3) 0.31260(8) -0.7742(3) 0.0223(5) Uani 1.000000 .
H19 H 0.3125(3) 0.29134(8) -0.7077(3) 0.0268(6) Uiso 1.000000 R
C4 C 0.8064(4) 0.45276(8) -0.6066(3) 0.0256(5) Uani 1.000000 .
H4 H 0.9341(4) 0.44563(8) -0.5727(3) 0.0308(7) Uiso 1.000000 R
C3 C 0.6902(4) 0.43364(8) -0.5307(3) 0.0256(5) Uani 1.000000 .
H3 H 0.7395(4) 0.41356(8) -0.4430(3) 0.0307(7) Uiso 1.000000 R
C10 C 0.5731(3) 0.29000(8) -0.0061(3) 0.0242(5) Uani 1.000000 .
H10 H 0.6341(3) 0.26246(8) 0.0295(3) 0.0291(6) Uiso 1.000000 R

loop_
_atom_site_aniso_label
_atom_site_aniso_U_11
_atom_site_aniso_U_22
_atom_site_aniso_U_33
_atom_site_aniso_U_12
_atom_site_aniso_U_13
_atom_site_aniso_U_23
Br2 0.02634(14) 0.03518(15) 0.02123(14) 0.00124(11) -0.00163(10) -0.00060(11)
Br1 0.02663(14) 0.03734(16) 0.03730(17) -0.00034(11) 0.01232(12) 0.00999(12)
S1 0.0226(3) 0.0345(4) 0.0187(3) -0.0079(3) 0.0031(2) 0.0030(3)
S2 0.0319(3) 0.0227(3) 0.0220(3) -0.0040(3) 0.0117(3) -0.0032(2)
O1 0.0438(12) 0.0458(12) 0.0252(11) 0.0002(10) -0.0009(9) 0.0072(9)
C17 0.0224(12) 0.0262(13) 0.0174(12) -0.0053(10) 0.0067(10) 0.0002(10)
C5 0.0257(13) 0.0211(12) 0.0234(13) -0.0037(10) 0.0094(10) -0.0036(10)
N1 0.0283(11) 0.0322(13) 0.0211(11) -0.0084(10) 0.0086(9) 0.0029(10)
C2 0.0283(13) 0.0169(12) 0.0201(13) -0.0054(10) 0.0074(10) -0.0059(9)
C8 0.0197(12) 0.0277(13) 0.0175(12) -0.0042(10) 0.0052(10) 0.0020(10)
C16 0.0234(12) 0.0270(13) 0.0208(13) 0.0018(10) 0.0063(10) 0.0049(10)
O2 0.0516(13) 0.0349(11) 0.0275(11) -0.0100(9) 0.0063(9) -0.0087(9)
C13 0.0239(12) 0.0199(12) 0.0249(13) 0.0015(10) 0.0089(10) 0.0043(10)
C15 0.0259(13) 0.0213(12) 0.0232(13) 0.0017(10) 0.0095(11) -0.0018(10)
C18 0.0257(13) 0.0200(12) 0.0239(13) -0.0031(10) 0.0103(11) -0.0028(10)
C12 0.0260(12) 0.0218(12) 0.0209(13) -0.0043(10) 0.0085(10) -0.0041(10)
C1 0.0221(12) 0.0203(12) 0.0214(13) -0.0032(10) 0.0081(10) -0.0012(10)
C7 0.0227(12) 0.0241(13) 0.0230(13) 0.0006(10) 0.0042(10) -0.0009(10)
C9 0.0275(13) 0.0232(13) 0.0233(13) -0.0039(10) 0.0079(11) -0.0037(10)
C14 0.0201(12) 0.0235(12) 0.0171(12) -0.0028(9) 0.0079(10) 0.0013(9)
C6 0.0267(13) 0.0223(12) 0.0218(13) 0.0007(10) 0.0067(11) 0.0047(10)
C11 0.0174(11) 0.0269(13) 0.0171(12) -0.0033(10) 0.0022(9) -0.0000(10)
C19 0.0209(12) 0.0220(12) 0.0241(13) 0.0024(10) 0.0072(10) 0.0033(10)
C4 0.0236(12) 0.0252(13) 0.0258(14) 0.0028(10) 0.0048(11) -0.0008(11)
C3 0.0318(14) 0.0213(12) 0.0208(13) 0.0009(10) 0.0045(11) 0.0016(10)
C10 0.0240(12) 0.0214(12) 0.0254(14) 0.0008(10) 0.0053(11) 0.0011(10)

loop_
_atom_type_symbol
_atom_type_scat_dispersion_real
_atom_type_scat_dispersion_imag
_atom_type_scat_Cromer_Mann_a1
_atom_type_scat_Cromer_Mann_a2
_atom_type_scat_Cromer_Mann_a3
_atom_type_scat_Cromer_Mann_a4
_atom_type_scat_Cromer_Mann_b1
_atom_type_scat_Cromer_Mann_b2
_atom_type_scat_Cromer_Mann_b3
_atom_type_scat_Cromer_Mann_b4
_atom_type_scat_Cromer_Mann_c
_atom_type_scat_source
_atom_type_scat_dispersion_source
C 0.00347 0.00161 2.31000 1.02000 1.58860 0.86500 20.84390 10.20750 0.56870 51.65120 0.215599998832 'International Tables Volume C Table 6.1.1.4 (pp. 500-502)' 'Henke, Gullikson and Davis, At. Data and Nucl. Data Tables, 1993, 54, 2'
H 0.00000 0.00000 0.49300 0.32291 0.14019 0.04081 10.51090 26.12570 3.14236 57.79970 0.0030380000826 'International Tables Volume C Table 6.1.1.4 (pp. 500-502)' 'Henke, Gullikson and Davis, At. Data and Nucl. Data Tables, 1993, 54, 2'
O 0.01158 0.00611 3.04850 2.28680 1.54630 0.86700 13.27710 5.70110 0.32390 32.90890 0.250800013542 'International Tables Volume C Table 6.1.1.4 (pp. 500-502)' 'Henke, Gullikson and Davis, At. Data and Nucl. Data Tables, 1993, 54, 2'
N 0.00653 0.00323 12.21260 3.13220 2.01250 1.16630 0.00570 9.89330 28.99750 0.58260 -11.5290002823 'International Tables Volume C Table 6.1.1.4 (pp. 500-502)' 'Henke, Gullikson and Davis, At. Data and Nucl. Data Tables, 1993, 54, 2'
S 0.12424 0.12443 6.90530 5.20340 1.43790 1.58630 1.46790 22.21510 0.25360 56.17200 0.866900026798 'International Tables Volume C Table 6.1.1.4 (pp. 500-502)' 'Henke, Gullikson and Davis, At. Data and Nucl. Data Tables, 1993, 54, 2'
Br -0.28346 2.55990 17.17890 5.23580 5.63770 3.98510 2.17230 16.57960 0.26090 41.43280 2.95569992065 'International Tables Volume C Table 6.1.1.4 (pp. 500-502)' 'Henke, Gullikson and Davis, At. Data and Nucl. Data Tables, 1993, 54, 2'

loop_
_geom_angle_atom_site_label_1
_geom_angle_atom_site_label_2
_geom_angle_atom_site_label_3
_geom_angle
C1 S1 C8 103.51(11)
C1 S2 C2 103.03(11)
C16 C17 N1 118.8(2)
C18 C17 N1 118.9(2)
C18 C17 C16 122.3(2)
C6 C5 Br1 118.28(19)
C4 C5 Br1 119.45(19)
C4 C5 C6 122.3(2)
C17 N1 O1 117.4(2)
O2 N1 O1 124.1(2)
O2 N1 C17 118.6(2)
C7 C2 S2 118.94(19)
C3 C2 S2 121.37(19)
C3 C2 C7 119.5(2)
C13 C8 S1 120.97(19)
C9 C8 S1 118.97(19)
C9 C8 C13 119.8(2)
H16 C16 C17 120.73(14)
C15 C16 C17 118.5(2)
C15 C16 H16 120.73(14)
H13 C13 C8 119.83(14)
C12 C13 C8 120.3(2)
C12 C13 H13 119.83(15)
H15 C15 C16 119.59(14)
C14 C15 C16 120.8(2)
C14 C15 H15 119.59(14)
H18 C18 C17 120.89(14)
C19 C18 C17 118.2(2)
C19 C18 H18 120.89(14)
H12 C12 C13 120.57(14)
C11 C12 C13 118.9(2)
C11 C12 H12 120.57(14)
S2 C1 S1 105.87(12)
H1 C1 S1 109.53(8)
H1 C1 S2 109.53(8)
C14 C1 S1 106.00(16)
C14 C1 S2 116.14(17)
C14 C1 H1 109.53(13)
H7 C7 C2 119.82(15)
C6 C7 C2 120.4(2)
C6 C7 H7 119.82(15)
H9 C9 C8 119.81(14)
C10 C9 C8 120.4(2)
C10 C9 H9 119.81(15)
C1 C14 C15 122.9(2)
C19 C14 C15 118.9(2)
C19 C14 C1 118.2(2)
C7 C6 C5 118.7(2)
H6 C6 C5 120.64(15)
H6 C6 C7 120.64(15)
C12 C11 Br2 118.70(18)
C10 C11 Br2 119.65(18)
C10 C11 C12 121.6(2)
C14 C19 C18 121.3(2)
H19 C19 C18 119.36(14)
H19 C19 C14 119.36(14)
H4 C4 C5 120.74(15)
C3 C4 C5 118.5(2)
C3 C4 H4 120.74(15)
C4 C3 C2 120.7(2)
H3 C3 C2 119.66(15)
H3 C3 C4 119.66(15)
C11 C10 C9 118.9(2)
H10 C10 C9 120.53(15)
H10 C10 C11 120.53(14)

loop_
_geom_bond_atom_site_label_1
_geom_bond_atom_site_label_2
_geom_bond_distance
Br2 C11 1.898(2)
Br1 C5 1.911(2)
S1 C8 1.783(2)
S1 C1 1.835(2)
S2 C2 1.784(3)
S2 C1 1.820(2)
O1 N1 1.233(3)
C17 N1 1.477(3)
C17 C16 1.385(3)
C17 C18 1.383(3)
C5 C6 1.381(3)
C5 C4 1.374(4)
N1 O2 1.213(3)
C2 C7 1.390(3)
C2 C3 1.390(4)
C8 C13 1.393(3)
C8 C9 1.391(4)
C16 H16 0.9500
C16 C15 1.387(3)
C13 H13 0.9500
C13 C12 1.383(3)
C15 H15 0.9500
C15 C14 1.391(3)
C18 H18 0.9500
C18 C19 1.383(3)
C12 H12 0.9500
C12 C11 1.392(3)
C1 H1 1.0000
C1 C14 1.517(3)
C7 H7 0.9500
C7 C6 1.391(4)
C9 H9 0.9500
C9 C10 1.387(4)
C14 C19 1.396(3)
C6 H6 0.9500
C11 C10 1.382(3)
C19 H19 0.9500
C4 H4 0.9500
C4 C3 1.391(4)
C3 H3 0.9500
C10 H10 0.9500
